data_7706122
loop_
_publ_author_name
'Ren, Wenhui'
'Liu, Hui'
'You, Fen'
'Mao, Pengjuan'
'So, Yat-Ming'
'Kang, Xiaohui'
'Shi, Xiaochao'

_publ_section_title
;
 Unsymmetrical diarylamido-based rare-earth alkyl complexes: their
 synthesis and catalytic performance in isoprene polymerization.
;
_journal_issue 4
_journal_name_full 'Dalton transactions (Cambridge, England : 2003)'
_journal_page_first 1334
_journal_page_last 1343
_journal_paper_doi 10.1039/d0dt04040a
_journal_volume 50
_journal_year 2021
_chemical_formula_sum 'C37 H48 Lu N2 O P Si2'
_chemical_formula_weight 798.89
_space_group_crystal_system monoclinic
_space_group_IT_number 14
_space_group_name_Hall '-P 2yn'
_space_group_name_H-M_alt 'P 1 21/n 1'
_atom_sites_solution_hydrogens geom
_audit_creation_method SHELXL-2016/6
_audit_update_record
;
2020-12-10 deposited with the CCDC.	2020-12-14 downloaded from the CCDC.
;
_cell_angle_alpha 90
_cell_angle_beta 109.8640(10)
_cell_angle_gamma 90
_cell_formula_units_Z 4
_cell_length_a 10.8990(4)
_cell_length_b 28.3514(11)
_cell_length_c 13.1599(5)
_cell_measurement_reflns_used 9799
_cell_measurement_temperature 173(2)
_cell_measurement_theta_max 27.11
_cell_measurement_theta_min 2.71
_cell_volume 3824.5(3)
_computing_cell_refinement 'Bruker SAINT'
_computing_data_collection 'Bruker APEX2'
_computing_data_reduction 'Bruker SAINT'
_computing_molecular_graphics 'Bruker SHELXTL'
_computing_publication_material 'Bruker SHELXTL'
_computing_structure_refinement 'SHELXL-2016/6 (Sheldrick, 2016)'
_computing_structure_solution 'SHELXT 2018/2 (Sheldrick, 2018)'
_diffrn_ambient_temperature 173(2)
_diffrn_measured_fraction_theta_full 1.000
_diffrn_measured_fraction_theta_max 0.998
_diffrn_measurement_device_type 'Bruker APEX-II CCD'
_diffrn_measurement_method '\f and \w scans'
_diffrn_radiation_type MoK\a
_diffrn_radiation_wavelength 0.71073
_diffrn_reflns_av_R_equivalents 0.0520
_diffrn_reflns_av_unetI/netI 0.0229
_diffrn_reflns_Laue_measured_fraction_full 1.000
_diffrn_reflns_Laue_measured_fraction_max 0.998
_diffrn_reflns_limit_h_max 13
_diffrn_reflns_limit_h_min -13
_diffrn_reflns_limit_k_max 36
_diffrn_reflns_limit_k_min -36
_diffrn_reflns_limit_l_max 16
_diffrn_reflns_limit_l_min -16
_diffrn_reflns_number 95764
_diffrn_reflns_point_group_measured_fraction_full 1.000
_diffrn_reflns_point_group_measured_fraction_max 0.998
_diffrn_reflns_theta_full 25.242
_diffrn_reflns_theta_max 27.156
_diffrn_reflns_theta_min 1.795
_exptl_absorpt_coefficient_mu 2.715
_exptl_absorpt_correction_T_max 0.746
_exptl_absorpt_correction_T_min 0.561
_exptl_absorpt_correction_type multi-scan
_exptl_absorpt_process_details sadabs
_exptl_crystal_colour yellow
_exptl_crystal_density_diffrn 1.387
_exptl_crystal_description block
_exptl_crystal_F_000 1624
_exptl_crystal_size_max 0.170
_exptl_crystal_size_mid 0.110
_exptl_crystal_size_min 0.060
_refine_diff_density_max 0.482
_refine_diff_density_min -0.414
_refine_diff_density_rms 0.062
_refine_ls_extinction_method none
_refine_ls_goodness_of_fit_ref 1.053
_refine_ls_hydrogen_treatment constr
_refine_ls_matrix_type full
_refine_ls_number_parameters 405
_refine_ls_number_reflns 8444
_refine_ls_number_restraints 0
_refine_ls_restrained_S_all 1.053
_refine_ls_R_factor_all 0.0247
_refine_ls_R_factor_gt 0.0190
_refine_ls_shift/su_max 0.001
_refine_ls_shift/su_mean 0.000
_refine_ls_structure_factor_coef Fsqd
_refine_ls_weighting_details 'w=1/[\s^2^(Fo^2^)+(0.0097P)^2^+2.8658P] where P=(Fo^2^+2Fc^2^)/3'
_refine_ls_weighting_scheme calc
_refine_ls_wR_factor_gt 0.0403
_refine_ls_wR_factor_ref 0.0425
_reflns_Friedel_coverage 0.000
_reflns_number_gt 7502
_reflns_number_total 8444
_reflns_threshold_expression 'I > 2\s(I)'
_cod_data_source_file d0dt04040a3.cif
_cod_data_source_block mo_201205d_a
_cod_depositor_comments 'Adding full bibliography for 7706120--7706123.cif.'
_cod_original_sg_symbol_H-M 'P 21/n'
_cod_database_code 7706122
_shelx_shelxl_version_number 2016/6
_shelx_space_group_comment
; 
The symmetry employed for this shelxl refinement is uniquely defined 
by the following loop, which should always be used as a source of 
symmetry information in preference to the above space-group names. 
They are only intended as comments. 
;
_shelx_estimated_absorpt_t_min 0.655
_shelx_estimated_absorpt_t_max 0.854

loop_
_space_group_symop_operation_xyz
'x, y, z'
'-x+1/2, y+1/2, -z+1/2'
'-x, -y, -z'
'x-1/2, -y-1/2, z-1/2'

loop_
_atom_site_label
_atom_site_type_symbol
_atom_site_fract_x
_atom_site_fract_y
_atom_site_fract_z
_atom_site_U_iso_or_equiv
_atom_site_adp_type
_atom_site_occupancy
_atom_site_site_symmetry_order
_atom_site_calc_flag
_atom_site_refinement_flags_posn
_atom_site_refinement_flags_adp
_atom_site_refinement_flags_occupancy
_atom_site_disorder_assembly
_atom_site_disorder_group
Lu1 Lu 0.62437(2) 0.33766(2) 0.30109(2) 0.02195(3) Uani 1 1 d . . . . .
P1 P 0.75923(5) 0.41827(2) 0.42884(4) 0.02399(11) Uani 1 1 d . . . . .
Si1 Si 0.33946(6) 0.39548(2) 0.09696(5) 0.03215(14) Uani 1 1 d . . . . .
Si2 Si 0.55102(6) 0.28950(2) 0.53408(5) 0.03485(14) Uani 1 1 d . . . . .
O1 O 0.60033(16) 0.26392(6) 0.00077(12) 0.0363(4) Uani 1 1 d . . . . .
N1 N 0.62585(17) 0.28312(6) 0.17180(14) 0.0271(4) Uani 1 1 d . . . . .
N2 N 0.78008(16) 0.36677(6) 0.24233(14) 0.0264(4) Uani 1 1 d . . . . .
C1 C 0.5951(3) 0.23151(8) 0.1630(2) 0.0385(6) Uani 1 1 d . . . . .
C2 C 0.5421(3) 0.22549(9) 0.0405(2) 0.0436(6) Uani 1 1 d . . . . .
H2A H 0.568331 0.194669 0.019021 0.052 Uiso 1 1 calc R U . . .
H2B H 0.445727 0.227781 0.012582 0.052 Uiso 1 1 calc R U . . .
C3 C 0.63582(19) 0.29622(7) 0.08072(17) 0.0268(4) Uani 1 1 d . . . . .
C4 C 0.6825(2) 0.34065(8) 0.05351(17) 0.0281(4) Uani 1 1 d . . . . .
C5 C 0.6576(2) 0.35008(9) -0.05662(19) 0.0374(5) Uani 1 1 d . . . . .
H5 H 0.605522 0.328701 -0.109274 0.045 Uiso 1 1 calc R U . . .
C6 C 0.7064(2) 0.38921(10) -0.0895(2) 0.0456(6) Uani 1 1 d . . . . .
H6 H 0.688180 0.395161 -0.164256 0.055 Uiso 1 1 calc R U . . .
C7 C 0.7832(3) 0.42027(10) -0.0124(2) 0.0454(6) Uani 1 1 d . . . . .
H7 H 0.816839 0.447759 -0.034843 0.055 Uiso 1 1 calc R U . . .
C8 C 0.8113(2) 0.41180(8) 0.09573(19) 0.0366(5) Uani 1 1 d . . . . .
H8 H 0.866599 0.433033 0.146800 0.044 Uiso 1 1 calc R U . . .
C9 C 0.7599(2) 0.37224(8) 0.13320(17) 0.0285(5) Uani 1 1 d . . . . .
C10 C 0.9035(2) 0.37896(7) 0.31560(17) 0.0248(4) Uani 1 1 d . . . . .
C11 C 1.0198(2) 0.36540(8) 0.29947(19) 0.0317(5) Uani 1 1 d . . . . .
H11 H 1.015559 0.349664 0.234642 0.038 Uiso 1 1 calc R U . . .
C12 C 1.1398(2) 0.37463(8) 0.3764(2) 0.0351(5) Uani 1 1 d . . . . .
H12 H 1.217184 0.365205 0.363960 0.042 Uiso 1 1 calc R U . . .
C13 C 1.1484(2) 0.39752(8) 0.47150(19) 0.0331(5) Uani 1 1 d . . . . .
H13 H 1.231149 0.403388 0.524705 0.040 Uiso 1 1 calc R U . . .
C14 C 1.0357(2) 0.41175(7) 0.48843(18) 0.0293(5) Uani 1 1 d . . . . .
H14 H 1.041475 0.427631 0.553472 0.035 Uiso 1 1 calc R U . . .
C15 C 0.91343(19) 0.40314(7) 0.41136(17) 0.0239(4) Uani 1 1 d . . . . .
C16 C 0.7053(2) 0.47315(7) 0.35563(17) 0.0268(4) Uani 1 1 d . . . . .
C17 C 0.5842(2) 0.49090(8) 0.35114(19) 0.0360(5) Uani 1 1 d . . . . .
H17 H 0.532906 0.474098 0.384742 0.043 Uiso 1 1 calc R U . . .
C18 C 0.5384(3) 0.53271(9) 0.2982(2) 0.0458(6) Uani 1 1 d . . . . .
H18 H 0.456721 0.544897 0.296916 0.055 Uiso 1 1 calc R U . . .
C19 C 0.6107(3) 0.55699(9) 0.2469(2) 0.0474(7) Uani 1 1 d . . . . .
H19 H 0.578374 0.585542 0.209607 0.057 Uiso 1 1 calc R U . . .
C20 C 0.7296(3) 0.53948(8) 0.2503(2) 0.0422(6) Uani 1 1 d . . . . .
H20 H 0.779363 0.555987 0.214815 0.051 Uiso 1 1 calc R U . . .
C21 C 0.7775(2) 0.49805(8) 0.30484(18) 0.0325(5) Uani 1 1 d . . . . .
H21 H 0.860478 0.486581 0.307553 0.039 Uiso 1 1 calc R U . . .
C22 C 0.8126(2) 0.43712(7) 0.56980(17) 0.0258(4) Uani 1 1 d . . . . .
C23 C 0.8494(2) 0.40331(8) 0.65061(19) 0.0362(5) Uani 1 1 d . . . . .
H23 H 0.836605 0.370857 0.632073 0.043 Uiso 1 1 calc R U . . .
C24 C 0.9046(2) 0.41628(9) 0.7582(2) 0.0419(6) Uani 1 1 d . . . . .
H24 H 0.932017 0.392802 0.812787 0.050 Uiso 1 1 calc R U . . .
C25 C 0.9196(2) 0.46344(9) 0.78561(19) 0.0408(6) Uani 1 1 d . . . . .
H25 H 0.957222 0.472458 0.859240 0.049 Uiso 1 1 calc R U . . .
C26 C 0.8804(3) 0.49717(9) 0.70705(19) 0.0417(6) Uani 1 1 d . . . . .
H26 H 0.889325 0.529598 0.726335 0.050 Uiso 1 1 calc R U . . .
C27 C 0.8277(2) 0.48425(8) 0.59924(18) 0.0344(5) Uani 1 1 d . . . . .
H27 H 0.801642 0.507945 0.545071 0.041 Uiso 1 1 calc R U . . .
C28 C 0.7235(3) 0.20489(9) 0.2139(2) 0.0585(8) Uani 1 1 d . . . . .
H28A H 0.782879 0.212269 0.174448 0.088 Uiso 1 1 calc R U . . .
H28B H 0.706361 0.170891 0.210267 0.088 Uiso 1 1 calc R U . . .
H28C H 0.763476 0.214464 0.289559 0.088 Uiso 1 1 calc R U . . .
C29 C 0.4965(3) 0.22012(11) 0.2168(2) 0.0620(9) Uani 1 1 d . . . . .
H29A H 0.533051 0.227849 0.293831 0.093 Uiso 1 1 calc R U . . .
H29B H 0.475194 0.186444 0.208265 0.093 Uiso 1 1 calc R U . . .
H29C H 0.417128 0.238683 0.183169 0.093 Uiso 1 1 calc R U . . .
C30 C 0.4146(2) 0.36864(8) 0.23114(18) 0.0319(5) Uani 1 1 d . . . . .
H30A H 0.355305 0.342807 0.235115 0.038 Uiso 1 1 calc R U . . .
H30B H 0.408938 0.392808 0.283670 0.038 Uiso 1 1 calc R U . . .
C31 C 0.3020(3) 0.34900(10) -0.0103(2) 0.0502(7) Uani 1 1 d . . . . .
H31A H 0.383720 0.335778 -0.013506 0.075 Uiso 1 1 calc R U . . .
H31B H 0.252448 0.363000 -0.080340 0.075 Uiso 1 1 calc R U . . .
H31C H 0.250345 0.323898 0.006755 0.075 Uiso 1 1 calc R U . . .
C32 C 0.1814(3) 0.42654(13) 0.0787(2) 0.0668(9) Uani 1 1 d . . . . .
H32A H 0.117968 0.403945 0.087927 0.100 Uiso 1 1 calc R U . . .
H32B H 0.147820 0.440225 0.006116 0.100 Uiso 1 1 calc R U . . .
H32C H 0.195990 0.451678 0.132683 0.100 Uiso 1 1 calc R U . . .
C33 C 0.4484(3) 0.44042(9) 0.0676(2) 0.0486(7) Uani 1 1 d . . . . .
H33A H 0.472589 0.464231 0.124998 0.073 Uiso 1 1 calc R U . . .
H33B H 0.402512 0.455634 -0.001801 0.073 Uiso 1 1 calc R U . . .
H33C H 0.527380 0.424940 0.064249 0.073 Uiso 1 1 calc R U . . .
C34 C 0.6673(2) 0.29334(7) 0.46045(17) 0.0281(4) Uani 1 1 d . . . . .
H34A H 0.684549 0.260615 0.442782 0.034 Uiso 1 1 calc R U . . .
H34B H 0.750142 0.305469 0.512281 0.034 Uiso 1 1 calc R U . . .
C35 C 0.5048(3) 0.35022(10) 0.5645(2) 0.0509(7) Uani 1 1 d . . . . .
H35A H 0.583160 0.367154 0.608634 0.076 Uiso 1 1 calc R U . . .
H35B H 0.443323 0.347899 0.603974 0.076 Uiso 1 1 calc R U . . .
H35C H 0.463771 0.367341 0.496678 0.076 Uiso 1 1 calc R U . . .
C36 C 0.3991(3) 0.25841(12) 0.4517(3) 0.0671(9) Uani 1 1 d . . . . .
H36A H 0.364228 0.273233 0.380321 0.101 Uiso 1 1 calc R U . . .
H36B H 0.334292 0.260453 0.488028 0.101 Uiso 1 1 calc R U . . .
H36C H 0.418873 0.225214 0.443389 0.101 Uiso 1 1 calc R U . . .
C37 C 0.6155(3) 0.25840(13) 0.6674(3) 0.0743(10) Uani 1 1 d . . . . .
H37A H 0.641880 0.226303 0.656401 0.111 Uiso 1 1 calc R U . . .
H37B H 0.547225 0.256999 0.700325 0.111 Uiso 1 1 calc R U . . .
H37C H 0.690944 0.275624 0.715346 0.111 Uiso 1 1 calc R U . . .

loop_
_atom_site_aniso_label
_atom_site_aniso_U_11
_atom_site_aniso_U_22
_atom_site_aniso_U_33
_atom_site_aniso_U_23
_atom_site_aniso_U_13
_atom_site_aniso_U_12
Lu1 0.02308(5) 0.02269(5) 0.02145(5) -0.00082(3) 0.00934(3) -0.00239(3)
P1 0.0258(3) 0.0209(2) 0.0253(3) -0.0017(2) 0.0088(2) -0.0008(2)
Si1 0.0325(3) 0.0355(3) 0.0261(3) -0.0023(3) 0.0068(3) 0.0061(3)
Si2 0.0341(3) 0.0427(4) 0.0310(3) 0.0043(3) 0.0153(3) -0.0016(3)
O1 0.0423(9) 0.0389(9) 0.0300(8) -0.0121(7) 0.0152(7) -0.0048(7)
N1 0.0294(9) 0.0251(9) 0.0274(9) -0.0040(7) 0.0104(8) -0.0031(7)
N2 0.0278(9) 0.0294(9) 0.0247(9) -0.0019(7) 0.0125(7) -0.0057(7)
C1 0.0544(15) 0.0272(11) 0.0373(13) -0.0095(10) 0.0201(12) -0.0102(11)
C2 0.0539(16) 0.0376(13) 0.0429(15) -0.0163(11) 0.0212(13) -0.0130(12)
C3 0.0241(10) 0.0309(11) 0.0257(11) -0.0064(9) 0.0087(9) 0.0034(8)
C4 0.0268(10) 0.0342(11) 0.0256(11) 0.0004(9) 0.0118(9) 0.0022(9)
C5 0.0349(12) 0.0503(15) 0.0261(12) 0.0032(10) 0.0093(10) 0.0031(11)
C6 0.0453(14) 0.0659(18) 0.0271(13) 0.0130(12) 0.0143(11) 0.0066(13)
C7 0.0507(15) 0.0499(15) 0.0419(15) 0.0131(12) 0.0239(13) -0.0026(12)
C8 0.0391(13) 0.0394(13) 0.0349(13) 0.0021(10) 0.0173(11) -0.0063(10)
C9 0.0280(11) 0.0318(11) 0.0292(11) 0.0028(9) 0.0142(9) 0.0031(9)
C10 0.0288(10) 0.0206(10) 0.0275(11) 0.0043(8) 0.0126(9) -0.0013(8)
C11 0.0344(12) 0.0315(12) 0.0342(12) -0.0012(9) 0.0181(10) 0.0005(9)
C12 0.0278(11) 0.0349(12) 0.0469(14) 0.0040(10) 0.0183(11) 0.0028(9)
C13 0.0249(11) 0.0311(12) 0.0398(13) 0.0052(10) 0.0064(10) -0.0007(9)
C14 0.0300(11) 0.0241(10) 0.0326(12) 0.0002(9) 0.0090(9) -0.0014(9)
C15 0.0260(10) 0.0180(9) 0.0287(11) 0.0018(8) 0.0106(9) -0.0009(8)
C16 0.0306(11) 0.0234(10) 0.0228(10) -0.0024(8) 0.0045(9) 0.0008(8)
C17 0.0356(12) 0.0330(12) 0.0376(13) -0.0013(10) 0.0102(10) 0.0040(10)
C18 0.0431(14) 0.0362(13) 0.0512(16) -0.0009(12) 0.0070(12) 0.0141(11)
C19 0.0589(17) 0.0315(13) 0.0412(15) 0.0052(11) 0.0034(13) 0.0098(12)
C20 0.0531(15) 0.0341(13) 0.0360(14) 0.0067(10) 0.0108(12) -0.0028(11)
C21 0.0351(12) 0.0307(11) 0.0300(12) 0.0017(9) 0.0088(10) 0.0001(9)
C22 0.0266(10) 0.0266(10) 0.0259(11) -0.0019(8) 0.0110(9) -0.0020(8)
C23 0.0446(13) 0.0285(12) 0.0339(13) 0.0007(10) 0.0112(11) 0.0040(10)
C24 0.0486(15) 0.0476(15) 0.0291(13) 0.0077(11) 0.0126(11) 0.0088(12)
C25 0.0450(14) 0.0531(15) 0.0255(12) -0.0047(11) 0.0137(11) -0.0030(12)
C26 0.0573(16) 0.0360(13) 0.0343(13) -0.0098(11) 0.0190(12) -0.0097(12)
C27 0.0481(14) 0.0276(11) 0.0293(12) -0.0010(9) 0.0153(10) -0.0058(10)
C28 0.086(2) 0.0346(14) 0.0530(18) 0.0050(13) 0.0206(16) 0.0157(14)
C29 0.084(2) 0.0590(18) 0.0534(18) -0.0234(14) 0.0374(17) -0.0453(17)
C30 0.0303(11) 0.0364(12) 0.0297(12) 0.0002(9) 0.0112(9) 0.0028(9)
C31 0.0560(17) 0.0478(16) 0.0405(15) -0.0133(12) 0.0080(13) -0.0016(13)
C32 0.0570(18) 0.092(2) 0.0487(18) 0.0114(17) 0.0151(15) 0.0407(18)
C33 0.0621(17) 0.0428(15) 0.0366(14) 0.0022(11) 0.0113(13) -0.0056(13)
C34 0.0284(11) 0.0267(11) 0.0297(11) 0.0011(9) 0.0105(9) -0.0011(9)
C35 0.0410(15) 0.0611(18) 0.0554(17) -0.0073(14) 0.0228(13) 0.0068(13)
C36 0.0569(18) 0.089(2) 0.068(2) -0.0197(18) 0.0381(17) -0.0345(17)
C37 0.081(2) 0.098(3) 0.057(2) 0.0392(19) 0.0412(18) 0.025(2)

loop_
_atom_type_symbol
_atom_type_description
_atom_type_scat_dispersion_real
_atom_type_scat_dispersion_imag
_atom_type_scat_source
C C 0.0033 0.0016 'International Tables Vol C Tables 4.2.6.8 and 6.1.1.4'
H H 0.0000 0.0000 'International Tables Vol C Tables 4.2.6.8 and 6.1.1.4'
Lu Lu -0.4720 5.8584 'International Tables Vol C Tables 4.2.6.8 and 6.1.1.4'
N N 0.0061 0.0033 'International Tables Vol C Tables 4.2.6.8 and 6.1.1.4'
O O 0.0106 0.0060 'International Tables Vol C Tables 4.2.6.8 and 6.1.1.4'
P P 0.1023 0.0942 'International Tables Vol C Tables 4.2.6.8 and 6.1.1.4'
Si Si 0.0817 0.0704 'International Tables Vol C Tables 4.2.6.8 and 6.1.1.4'

loop_
_geom_angle_atom_site_label_1
_geom_angle_atom_site_label_2
_geom_angle_atom_site_label_3
_geom_angle
_geom_angle_site_symmetry_1
_geom_angle_site_symmetry_3
_geom_angle_publ_flag
N2 Lu1 N1 78.27(6) . . ?
N2 Lu1 C30 118.71(7) . . ?
N1 Lu1 C30 102.34(7) . . ?
N2 Lu1 C34 123.95(7) . . ?
N1 Lu1 C34 104.53(7) . . ?
C30 Lu1 C34 115.19(7) . . ?
N2 Lu1 P1 67.64(4) . . ?
N1 Lu1 P1 145.29(4) . . ?
C30 Lu1 P1 99.61(6) . . ?
C34 Lu1 P1 89.77(5) . . ?
C16 P1 C15 106.28(9) . . ?
C16 P1 C22 102.81(9) . . ?
C15 P1 C22 102.02(9) . . ?
C16 P1 Lu1 110.82(7) . . ?
C15 P1 Lu1 92.78(6) . . ?
C22 P1 Lu1 137.58(7) . . ?
C30 Si1 C33 111.91(11) . . ?
C30 Si1 C31 110.16(12) . . ?
C33 Si1 C31 108.35(13) . . ?
C30 Si1 C32 114.00(12) . . ?
C33 Si1 C32 105.90(15) . . ?
C31 Si1 C32 106.19(14) . . ?
C34 Si2 C36 110.86(12) . . ?
C34 Si2 C37 114.50(12) . . ?
C36 Si2 C37 107.36(17) . . ?
C34 Si2 C35 109.92(11) . . ?
C36 Si2 C35 107.96(15) . . ?
C37 Si2 C35 105.94(15) . . ?
C3 O1 C2 105.94(16) . . ?
C3 N1 C1 107.19(17) . . ?
C3 N1 Lu1 121.03(14) . . ?
C1 N1 Lu1 131.00(14) . . ?
C9 N2 C10 117.49(17) . . ?
C9 N2 Lu1 121.67(13) . . ?
C10 N2 Lu1 120.82(13) . . ?
N1 C1 C29 110.4(2) . . ?
N1 C1 C2 100.70(18) . . ?
C29 C1 C2 113.4(2) . . ?
N1 C1 C28 107.5(2) . . ?
C29 C1 C28 112.4(2) . . ?
C2 C1 C28 111.7(2) . . ?
O1 C2 C1 104.03(18) . . ?
N1 C3 O1 115.84(19) . . ?
N1 C3 C4 128.72(19) . . ?
O1 C3 C4 115.43(18) . . ?
C5 C4 C9 120.0(2) . . ?
C5 C4 C3 117.3(2) . . ?
C9 C4 C3 122.48(19) . . ?
C6 C5 C4 121.5(2) . . ?
C5 C6 C7 119.2(2) . . ?
C8 C7 C6 120.9(2) . . ?
C7 C8 C9 121.7(2) . . ?
N2 C9 C8 120.5(2) . . ?
N2 C9 C4 122.74(19) . . ?
C8 C9 C4 116.7(2) . . ?
N2 C10 C15 119.95(18) . . ?
N2 C10 C11 122.00(19) . . ?
C15 C10 C11 117.96(19) . . ?
C12 C11 C10 121.0(2) . . ?
C11 C12 C13 120.5(2) . . ?
C14 C13 C12 119.5(2) . . ?
C13 C14 C15 120.9(2) . . ?
C14 C15 C10 120.07(19) . . ?
C14 C15 P1 124.11(16) . . ?
C10 C15 P1 115.72(15) . . ?
C21 C16 C17 118.7(2) . . ?
C21 C16 P1 123.80(17) . . ?
C17 C16 P1 117.51(17) . . ?
C18 C17 C16 120.4(2) . . ?
C17 C18 C19 120.4(2) . . ?
C20 C19 C18 119.5(2) . . ?
C19 C20 C21 120.6(2) . . ?
C20 C21 C16 120.4(2) . . ?
C27 C22 C23 118.5(2) . . ?
C27 C22 P1 122.22(16) . . ?
C23 C22 P1 119.11(16) . . ?
C22 C23 C24 120.8(2) . . ?
C25 C24 C23 119.7(2) . . ?
C26 C25 C24 120.1(2) . . ?
C25 C26 C27 120.2(2) . . ?
C22 C27 C26 120.6(2) . . ?
Si1 C30 Lu1 126.36(11) . . ?
Si2 C34 Lu1 122.48(10) . . ?

loop_
_geom_bond_atom_site_label_1
_geom_bond_atom_site_label_2
_geom_bond_distance
_geom_bond_site_symmetry_2
_geom_bond_publ_flag
Lu1 N2 2.2475(16) . ?
Lu1 N1 2.3031(17) . ?
Lu1 C30 2.327(2) . ?
Lu1 C34 2.351(2) . ?
Lu1 P1 2.9208(5) . ?
P1 C16 1.819(2) . ?
P1 C15 1.823(2) . ?
P1 C22 1.825(2) . ?
Si1 C30 1.840(2) . ?
Si1 C33 1.870(3) . ?
Si1 C31 1.872(3) . ?
Si1 C32 1.876(3) . ?
Si2 C34 1.842(2) . ?
Si2 C36 1.864(3) . ?
Si2 C37 1.874(3) . ?
Si2 C35 1.875(3) . ?
O1 C3 1.348(2) . ?
O1 C2 1.445(3) . ?
N1 C3 1.294(3) . ?
N1 C1 1.497(3) . ?
N2 C9 1.386(3) . ?
N2 C10 1.406(3) . ?
C1 C29 1.510(3) . ?
C1 C2 1.526(3) . ?
C1 C28 1.529(4) . ?
C3 C4 1.448(3) . ?
C4 C5 1.406(3) . ?
C4 C9 1.418(3) . ?
C5 C6 1.363(4) . ?
C6 C7 1.389(4) . ?
C7 C8 1.371(3) . ?
C8 C9 1.415(3) . ?
C10 C15 1.406(3) . ?
C10 C11 1.408(3) . ?
C11 C12 1.380(3) . ?
C12 C13 1.385(3) . ?
C13 C14 1.381(3) . ?
C14 C15 1.394(3) . ?
C16 C21 1.387(3) . ?
C16 C17 1.395(3) . ?
C17 C18 1.380(3) . ?
C18 C19 1.382(4) . ?
C19 C20 1.375(4) . ?
C20 C21 1.383(3) . ?
C22 C27 1.385(3) . ?
C22 C23 1.386(3) . ?
C23 C24 1.387(3) . ?
C24 C25 1.380(4) . ?
C25 C26 1.366(3) . ?
C26 C27 1.387(3) . ?

loop_
_geom_torsion_atom_site_label_1
_geom_torsion_atom_site_label_2
_geom_torsion_atom_site_label_3
_geom_torsion_atom_site_label_4
_geom_torsion
_geom_torsion_site_symmetry_1
_geom_torsion_site_symmetry_2
_geom_torsion_site_symmetry_3
_geom_torsion_site_symmetry_4
_geom_torsion_publ_flag
C3 N1 C1 C29 -140.4(2) . . . . ?
Lu1 N1 C1 C29 29.3(3) . . . . ?
C3 N1 C1 C2 -20.3(2) . . . . ?
Lu1 N1 C1 C2 149.42(16) . . . . ?
C3 N1 C1 C28 96.7(2) . . . . ?
Lu1 N1 C1 C28 -93.6(2) . . . . ?
C3 O1 C2 C1 -20.8(2) . . . . ?
N1 C1 C2 O1 24.4(2) . . . . ?
C29 C1 C2 O1 142.3(2) . . . . ?
C28 C1 C2 O1 -89.5(2) . . . . ?
C1 N1 C3 O1 8.5(3) . . . . ?
Lu1 N1 C3 O1 -162.47(13) . . . . ?
C1 N1 C3 C4 -170.1(2) . . . . ?
Lu1 N1 C3 C4 18.9(3) . . . . ?
C2 O1 C3 N1 8.4(3) . . . . ?
C2 O1 C3 C4 -172.81(19) . . . . ?
N1 C3 C4 C5 -166.6(2) . . . . ?
O1 C3 C4 C5 14.8(3) . . . . ?
N1 C3 C4 C9 18.6(3) . . . . ?
O1 C3 C4 C9 -159.99(19) . . . . ?
C9 C4 C5 C6 0.1(3) . . . . ?
C3 C4 C5 C6 -174.8(2) . . . . ?
C4 C5 C6 C7 0.4(4) . . . . ?
C5 C6 C7 C8 0.6(4) . . . . ?
C6 C7 C8 C9 -2.2(4) . . . . ?
C10 N2 C9 C8 -39.5(3) . . . . ?
Lu1 N2 C9 C8 142.16(17) . . . . ?
C10 N2 C9 C4 143.8(2) . . . . ?
Lu1 N2 C9 C4 -34.5(3) . . . . ?
C7 C8 C9 N2 -174.2(2) . . . . ?
C7 C8 C9 C4 2.7(3) . . . . ?
C5 C4 C9 N2 175.2(2) . . . . ?
C3 C4 C9 N2 -10.2(3) . . . . ?
C5 C4 C9 C8 -1.6(3) . . . . ?
C3 C4 C9 C8 173.1(2) . . . . ?
C9 N2 C10 C15 139.1(2) . . . . ?
Lu1 N2 C10 C15 -42.6(2) . . . . ?
C9 N2 C10 C11 -44.6(3) . . . . ?
Lu1 N2 C10 C11 133.78(17) . . . . ?
N2 C10 C11 C12 -175.0(2) . . . . ?
C15 C10 C11 C12 1.4(3) . . . . ?
C10 C11 C12 C13 0.0(3) . . . . ?
C11 C12 C13 C14 -0.9(3) . . . . ?
C12 C13 C14 C15 0.4(3) . . . . ?
C13 C14 C15 C10 1.1(3) . . . . ?
C13 C14 C15 P1 177.25(16) . . . . ?
N2 C10 C15 C14 174.57(18) . . . . ?
C11 C10 C15 C14 -2.0(3) . . . . ?
N2 C10 C15 P1 -1.9(2) . . . . ?
C11 C10 C15 P1 -178.44(15) . . . . ?
C16 P1 C15 C14 99.79(18) . . . . ?
C22 P1 C15 C14 -7.57(19) . . . . ?
Lu1 P1 C15 C14 -147.57(17) . . . . ?
C16 P1 C15 C10 -83.90(16) . . . . ?
C22 P1 C15 C10 168.74(15) . . . . ?
Lu1 P1 C15 C10 28.75(15) . . . . ?
C15 P1 C16 C21 -3.9(2) . . . . ?
C22 P1 C16 C21 102.87(19) . . . . ?
Lu1 P1 C16 C21 -103.43(18) . . . . ?
C15 P1 C16 C17 176.24(17) . . . . ?
C22 P1 C16 C17 -76.97(18) . . . . ?
Lu1 P1 C16 C17 76.74(17) . . . . ?
C21 C16 C17 C18 -0.8(3) . . . . ?
P1 C16 C17 C18 179.09(19) . . . . ?
C16 C17 C18 C19 1.4(4) . . . . ?
C17 C18 C19 C20 -0.9(4) . . . . ?
C18 C19 C20 C21 -0.3(4) . . . . ?
C19 C20 C21 C16 1.0(4) . . . . ?
C17 C16 C21 C20 -0.4(3) . . . . ?
P1 C16 C21 C20 179.72(18) . . . . ?
C16 P1 C22 C27 -11.4(2) . . . . ?
C15 P1 C22 C27 98.63(19) . . . . ?
Lu1 P1 C22 C27 -153.53(15) . . . . ?
C16 P1 C22 C23 173.94(18) . . . . ?
C15 P1 C22 C23 -76.04(19) . . . . ?
Lu1 P1 C22 C23 31.8(2) . . . . ?
C27 C22 C23 C24 -2.4(3) . . . . ?
P1 C22 C23 C24 172.47(19) . . . . ?
C22 C23 C24 C25 2.0(4) . . . . ?
C23 C24 C25 C26 -0.1(4) . . . . ?
C24 C25 C26 C27 -1.2(4) . . . . ?
C23 C22 C27 C26 1.0(3) . . . . ?
P1 C22 C27 C26 -173.66(18) . . . . ?
C25 C26 C27 C22 0.8(4) . . . . ?
C33 Si1 C30 Lu1 -49.01(18) . . . . ?
C31 Si1 C30 Lu1 71.59(17) . . . . ?
C32 Si1 C30 Lu1 -169.16(16) . . . . ?
C36 Si2 C34 Lu1 65.60(18) . . . . ?
C37 Si2 C34 Lu1 -172.76(16) . . . . ?
C35 Si2 C34 Lu1 -53.67(16) . . . . ?
